data_1545087
loop_
_publ_author_name
'Tang, Junbin'
'Li, Shiqing'
'Liu, Zheng'
'Zhao, Yinsong'
'She, Zhijie'
'Kadam, Vilas D.'
'Gao, Ge'
'Lan, Jingbo'
'You, Jingsong'

_publ_section_title
;
 Cascade C-H Annulation of Aldoximes with Alkynes Using O2 as the Sole
 Oxidant: One-Pot Access to Multisubstituted Protoberberine Skeletons.
;
_journal_issue 3
_journal_name_full 'Organic letters'
_journal_page_first 604
_journal_page_last 607
_journal_paper_doi 10.1021/acs.orglett.6b03772
_journal_volume 19
_journal_year 2017
_chemical_formula_moiety 'C36 H31 N O'
_chemical_formula_sum 'C36 H31 N O'
_chemical_formula_weight 493.62
_space_group_crystal_system monoclinic
_space_group_IT_number 14
_space_group_name_Hall '-P 2ybc'
_space_group_name_H-M_alt 'P 1 21/c 1'
_symmetry_space_group_name_Hall '-P 2ybc'
_symmetry_space_group_name_H-M 'P 1 21/c 1'
_atom_sites_solution_hydrogens geom
_atom_sites_solution_primary direct
_audit_creation_date 2016-10-09
_audit_creation_method
;
Olex2 1.2
(compiled 2015.01.26 svn.r3150 for OlexSys, GUI svn.r4998)
;
_cell_angle_alpha 90
_cell_angle_beta 97.777(2)
_cell_angle_gamma 90
_cell_formula_units_Z 4
_cell_length_a 11.0097(3)
_cell_length_b 13.4734(3)
_cell_length_c 18.1820(4)
_cell_measurement_reflns_used 7451
_cell_measurement_temperature 294.98(11)
_cell_measurement_theta_max 72.1560
_cell_measurement_theta_min 4.0470
_cell_volume 2672.28(11)
_computing_cell_refinement
;
CrysAlisPro, Agilent Technologies,
Version 1.171.37.35 (release 13-08-2014 CrysAlis171 .NET)
(compiled Aug 13 2014,18:06:01)
;
_computing_data_collection
;
CrysAlisPro, Agilent Technologies,
Version 1.171.37.35 (release 13-08-2014 CrysAlis171 .NET)
(compiled Aug 13 2014,18:06:01)
;
_computing_data_reduction
;
CrysAlisPro, Agilent Technologies,
Version 1.171.37.35 (release 13-08-2014 CrysAlis171 .NET)
(compiled Aug 13 2014,18:06:01)
;
_computing_molecular_graphics 'Olex2 (Dolomanov et al., 2009)'
_computing_publication_material 'Olex2 (Dolomanov et al., 2009)'
_computing_structure_refinement 'ShelXL (Sheldrick, 2008)'
_computing_structure_solution 'ShelXT (Sheldrick, 2015)'
_diffrn_ambient_environment air
_diffrn_ambient_temperature 294.98(11)
_diffrn_detector 'CCD plate'
_diffrn_detector_area_resol_mean 15.9595
_diffrn_detector_type EosS2
_diffrn_measured_fraction_theta_full 1.000
_diffrn_measured_fraction_theta_max 0.991
_diffrn_measurement_details
;
#__ type_ start__ end____ width___ exp.time_
  1 omega    1.00   75.00   1.0000    1.0000
omega____ theta____ kappa____ phi______ frames
    -       36.4171  -99.0000  -30.0000 74

#__ type_ start__ end____ width___ exp.time_
  2 omega    1.00   75.00   1.0000    1.0000
omega____ theta____ kappa____ phi______ frames
    -       36.4171  -99.0000 -180.0000 74

#__ type_ start__ end____ width___ exp.time_
  3 omega  -33.00  106.00   1.0000    1.0000
omega____ theta____ kappa____ phi______ frames
    -       36.4171    0.0000 -150.0000 139

#__ type_ start__ end____ width___ exp.time_
  4 omega  -31.00   53.00   1.0000    1.0000
omega____ theta____ kappa____ phi______ frames
    -       36.4171  -57.0000    0.0000 84

#__ type_ start__ end____ width___ exp.time_
  5 omega   20.00  104.00   1.0000    1.0000
omega____ theta____ kappa____ phi______ frames
    -       36.4171   57.0000 -150.0000 84

#__ type_ start__ end____ width___ exp.time_
  6 omega   18.00  106.00   1.0000    1.0000
omega____ theta____ kappa____ phi______ frames
    -       36.4171   38.0000  -90.0000 88

#__ type_ start__ end____ width___ exp.time_
  7 omega   40.00   98.00   1.0000    3.2300
omega____ theta____ kappa____ phi______ frames
    -      108.0000  -45.0000 -120.0000 58

#__ type_ start__ end____ width___ exp.time_
  8 omega   38.00   91.00   1.0000    3.2300
omega____ theta____ kappa____ phi______ frames
    -      108.0000  -30.0000   60.0000 53

#__ type_ start__ end____ width___ exp.time_
  9 omega   40.00   98.00   1.0000    3.2300
omega____ theta____ kappa____ phi______ frames
    -      108.0000  -45.0000   30.0000 58

#__ type_ start__ end____ width___ exp.time_
 10 omega   39.00  109.00   1.0000    3.2300
omega____ theta____ kappa____ phi______ frames
    -      108.0000  -94.0000 -180.0000 70

#__ type_ start__ end____ width___ exp.time_
 11 omega   40.00   98.00   1.0000    3.2300
omega____ theta____ kappa____ phi______ frames
    -      108.0000  -45.0000   60.0000 58

#__ type_ start__ end____ width___ exp.time_
 12 omega   38.00   91.00   1.0000    3.2300
omega____ theta____ kappa____ phi______ frames
    -      108.0000  -30.0000 -180.0000 53

#__ type_ start__ end____ width___ exp.time_
 13 omega   38.00   91.00   1.0000    3.2300
omega____ theta____ kappa____ phi______ frames
    -      108.0000  -30.0000  -90.0000 53

#__ type_ start__ end____ width___ exp.time_
 14 omega   39.00  109.00   1.0000    3.2300
omega____ theta____ kappa____ phi______ frames
    -      108.0000  -94.0000 -150.0000 70

#__ type_ start__ end____ width___ exp.time_
 15 omega   38.00   91.00   1.0000    3.2300
omega____ theta____ kappa____ phi______ frames
    -      108.0000  -30.0000   90.0000 53

#__ type_ start__ end____ width___ exp.time_
 16 omega   38.00   91.00   1.0000    3.2300
omega____ theta____ kappa____ phi______ frames
    -      108.0000  -30.0000  -60.0000 53

#__ type_ start__ end____ width___ exp.time_
 17 omega   91.00  176.00   1.0000    3.2300
omega____ theta____ kappa____ phi______ frames
    -      108.0000   45.0000   60.0000 85

#__ type_ start__ end____ width___ exp.time_
 18 omega   87.00  178.00   1.0000    3.2300
omega____ theta____ kappa____ phi______ frames
    -      108.0000   30.0000  -30.0000 91

#__ type_ start__ end____ width___ exp.time_
 19 omega   10.00  104.00   1.0000    1.0000
omega____ theta____ kappa____ phi______ frames
    -       36.4171   77.0000   30.0000 94

#__ type_ start__ end____ width___ exp.time_
 20 omega  -31.00   53.00   1.0000    1.0000
omega____ theta____ kappa____ phi______ frames
    -       36.4171  -57.0000   90.0000 84

#__ type_ start__ end____ width___ exp.time_
 21 omega   20.00  104.00   1.0000    1.0000
omega____ theta____ kappa____ phi______ frames
    -       36.4171   57.0000    0.0000 84

#__ type_ start__ end____ width___ exp.time_
 22 omega   20.00  104.00   1.0000    1.0000
omega____ theta____ kappa____ phi______ frames
    -       36.4171   57.0000  -60.0000 84

#__ type_ start__ end____ width___ exp.time_
 23 omega  -31.00   53.00   1.0000    1.0000
omega____ theta____ kappa____ phi______ frames
    -       36.4171  -57.0000 -150.0000 84

#__ type_ start__ end____ width___ exp.time_
 24 omega   10.00  104.00   1.0000    1.0000
omega____ theta____ kappa____ phi______ frames
    -       36.4171   77.0000 -150.0000 94

#__ type_ start__ end____ width___ exp.time_
 25 omega   10.00  104.00   1.0000    1.0000
omega____ theta____ kappa____ phi______ frames
    -       36.4171   77.0000  120.0000 94

#__ type_ start__ end____ width___ exp.time_
 26 omega   87.00  134.00   1.0000    3.2300
omega____ theta____ kappa____ phi______ frames
    -      108.0000   31.0000  136.0065 47

#__ type_ start__ end____ width___ exp.time_
 27 omega   39.00  109.00   1.0000    3.2300
omega____ theta____ kappa____ phi______ frames
    -      108.0000  -94.0000    0.0000 70

#__ type_ start__ end____ width___ exp.time_
 28 omega   70.00  178.00   1.0000    3.2300
omega____ theta____ kappa____ phi______ frames
    -      108.0000   15.0000 -120.0000 108
;
_diffrn_measurement_device 'four-circle diffractometer'
_diffrn_measurement_device_type 'New Gemini, Dual, Cu at zero, EosS2'
_diffrn_measurement_method '\w scans'
_diffrn_orient_matrix_UB_11 -0.0300430000
_diffrn_orient_matrix_UB_12 0.0499405000
_diffrn_orient_matrix_UB_13 -0.0765617000
_diffrn_orient_matrix_UB_21 0.1099209000
_diffrn_orient_matrix_UB_22 -0.0530987000
_diffrn_orient_matrix_UB_23 -0.0267270000
_diffrn_orient_matrix_UB_31 -0.0833185000
_diffrn_orient_matrix_UB_32 -0.0880734000
_diffrn_orient_matrix_UB_33 -0.0273137000
_diffrn_radiation_monochromator graphite
_diffrn_radiation_probe x-ray
_diffrn_radiation_type CuK\a
_diffrn_radiation_wavelength 1.54184
_diffrn_reflns_av_R_equivalents 0.0376
_diffrn_reflns_av_unetI/netI 0.0233
_diffrn_reflns_Laue_measured_fraction_full 1.000
_diffrn_reflns_Laue_measured_fraction_max 0.991
_diffrn_reflns_limit_h_max 13
_diffrn_reflns_limit_h_min -13
_diffrn_reflns_limit_k_max 14
_diffrn_reflns_limit_k_min -16
_diffrn_reflns_limit_l_max 22
_diffrn_reflns_limit_l_min -22
_diffrn_reflns_number 25406
_diffrn_reflns_point_group_measured_fraction_full 1.000
_diffrn_reflns_point_group_measured_fraction_max 0.991
_diffrn_reflns_theta_full 67.684
_diffrn_reflns_theta_max 72.719
_diffrn_reflns_theta_min 4.097
_diffrn_source 'Enhance (Cu) X-ray Source'
_exptl_absorpt_coefficient_mu 0.559
_exptl_absorpt_correction_T_max 1.00000
_exptl_absorpt_correction_T_min 0.77802
_exptl_absorpt_correction_type multi-scan
_exptl_absorpt_process_details
;
CrysAlisPro, Agilent Technologies,
Version 1.171.37.35 (release 13-08-2014 CrysAlis171 .NET)
(compiled Aug 13 2014,18:06:01)
Empirical absorption correction using spherical harmonics,
 implemented in SCALE3 ABSPACK scaling algorithm.
;
_exptl_crystal_colour 'clear light colourless'
_exptl_crystal_colour_lustre clear
_exptl_crystal_colour_modifier light
_exptl_crystal_colour_primary colourless
_exptl_crystal_density_diffrn 1.227
_exptl_crystal_description plate
_exptl_crystal_F_000 1048
_exptl_crystal_size_max 0.6
_exptl_crystal_size_mid 0.5
_exptl_crystal_size_min 0.3
_refine_diff_density_max 0.173
_refine_diff_density_min -0.274
_refine_diff_density_rms 0.053
_refine_ls_extinction_method none
_refine_ls_goodness_of_fit_ref 1.047
_refine_ls_hydrogen_treatment constr
_refine_ls_matrix_type full
_refine_ls_number_parameters 344
_refine_ls_number_reflns 5264
_refine_ls_number_restraints 0
_refine_ls_restrained_S_all 1.047
_refine_ls_R_factor_all 0.0635
_refine_ls_R_factor_gt 0.0534
_refine_ls_shift/su_max 0.000
_refine_ls_shift/su_mean 0.000
_refine_ls_structure_factor_coef Fsqd
_refine_ls_weighting_details 'w=1/[\s^2^(Fo^2^)+(0.0950P)^2^+0.2650P] where P=(Fo^2^+2Fc^2^)/3'
_refine_ls_weighting_scheme calc
_refine_ls_wR_factor_gt 0.1442
_refine_ls_wR_factor_ref 0.1572
_reflns_Friedel_coverage 0.000
_reflns_number_gt 4281
_reflns_number_total 5264
_reflns_threshold_expression 'I > 2\s(I)'
_cod_data_source_file ol6b03772_si_002.cif
_cod_data_source_block tjb-01
_cod_depositor_comments 'Adding full bibliography for 1545087.cif.'
_cod_original_cell_volume 2672.29(10)
_cod_database_code 1545087
_shelx_space_group_comment
;
The symmetry employed for this shelxl refinement is uniquely defined
by the following loop, which should always be used as a source of
symmetry information in preference to the above space-group names.
They are only intended as comments.
;
_reflns_odcompleteness_completeness 99.94
_reflns_odcompleteness_iscentric 1
_reflns_odcompleteness_theta 66.97
_olex2_refinement_description
;
1. Fixed Uiso
 At 1.2 times of:
  All C(H) groups, All C(H,H) groups
 At 1.5 times of:
  All C(H,H,H) groups
2.a Ternary CH refined with riding coordinates:
 C007(H007), C008(H008), C00A(H00A), C00C(H00C)
2.b Secondary CH2 refined with riding coordinates:
 C00E(H00B,H00D)
2.c Aromatic/amide H refined with riding coordinates:
 C00F(H00F), C00G(H00G), C00H(H00H), C00J(H00J), C00K(H00K), C00L(H00L),
 C00M(H00M), C00N(H00N), C00O(H00O), C00P(H00P), C00Q(H00Q), C00R(H00R),
 C00S(H00S), C00T(H00T), C00U(H00U), C00V(H00V), C00W(H00W), C00X(H00X),
 C00Y(H00Y), C00Z(H00Z), C011(H011), C012(H012)
2.d Idealised Me refined as rotating group:
 C010(H01A,H01B,H01C)
;
_shelx_shelxl_version_number 2014/7
_olex2_date_sample_data_collection 2016-10-01
_olex2_submission_special_instructions 'No special instructions were received'

loop_
_space_group_symop_operation_xyz
'x, y, z'
'-x, y+1/2, -z+1/2'
'-x, -y, -z'
'x, -y-1/2, z-1/2'

loop_
_atom_site_label
_atom_site_type_symbol
_atom_site_fract_x
_atom_site_fract_y
_atom_site_fract_z
_atom_site_U_iso_or_equiv
_atom_site_adp_type
_atom_site_occupancy
_atom_site_site_symmetry_order
_atom_site_calc_flag
_atom_site_refinement_flags_posn
O001 O 0.96622(12) 0.44944(9) 0.59081(7) 0.0607(3) Uani 1 1 d .
N002 N 0.81225(11) 0.67486(9) 0.70388(7) 0.0412(3) Uani 1 1 d .
C003 C 0.95283(14) 0.79976(11) 0.65971(8) 0.0433(3) Uani 1 1 d .
C004 C 0.54587(14) 0.60657(11) 0.69464(8) 0.0430(3) Uani 1 1 d .
C005 C 0.72223(14) 0.71048(12) 0.82090(8) 0.0450(3) Uani 1 1 d .
C006 C 0.71133(14) 0.48030(11) 0.69412(8) 0.0448(3) Uani 1 1 d .
C007 C 0.65887(14) 0.55989(11) 0.73903(8) 0.0430(3) Uani 1 1 d .
H007 H 0.6320 0.5274 0.7823 0.052 Uiso 1 1 calc R
C008 C 0.89014(14) 0.76188(11) 0.72355(8) 0.0436(3) Uani 1 1 d .
H008 H 0.9543 0.7422 0.7636 0.052 Uiso 1 1 calc R
C009 C 0.81612(14) 0.49927(11) 0.66234(8) 0.0443(3) Uani 1 1 d .
C00A C 0.76210(14) 0.63338(11) 0.76842(8) 0.0423(3) Uani 1 1 d .
H00A H 0.8276 0.5944 0.7967 0.051 Uiso 1 1 calc R
C00B C 0.74397(14) 0.81087(12) 0.81273(8) 0.0469(4) Uani 1 1 d .
C00C C 0.81584(15) 0.84787(11) 0.75325(9) 0.0473(4) Uani 1 1 d .
H00C H 0.8766 0.8944 0.7779 0.057 Uiso 1 1 calc R
C00D C 0.73747(17) 0.90711(12) 0.69380(9) 0.0501(4) Uani 1 1 d .
C00E C 0.88375(15) 0.59651(11) 0.67329(9) 0.0479(4) Uani 1 1 d .
H00B H 0.9593 0.5862 0.7066 0.057 Uiso 1 1 calc R
H00D H 0.9054 0.6185 0.6259 0.057 Uiso 1 1 calc R
C00F C 0.89252(16) 0.80490(12) 0.58746(9) 0.0505(4) Uani 1 1 d .
H00F H 0.8145 0.7779 0.5762 0.061 Uiso 1 1 calc R
C00G C 1.06974(16) 0.83917(12) 0.67520(11) 0.0533(4) Uani 1 1 d .
H00G H 1.1115 0.8353 0.7231 0.064 Uiso 1 1 calc R
C00H C 0.61985(18) 0.87888(13) 0.66640(9) 0.0555(4) Uani 1 1 d .
H00H H 0.5863 0.8224 0.6850 0.067 Uiso 1 1 calc R
C00I C 0.86147(16) 0.42507(12) 0.61929(9) 0.0495(4) Uani 1 1 d .
C00J C 0.44539(16) 0.63082(13) 0.72879(10) 0.0547(4) Uani 1 1 d .
H00J H 0.4486 0.6219 0.7797 0.066 Uiso 1 1 calc R
C00K C 0.65182(17) 0.38896(13) 0.68323(10) 0.0548(4) Uani 1 1 d .
H00K H 0.5816 0.3764 0.7050 0.066 Uiso 1 1 calc R
C00L C 0.80205(18) 0.33484(13) 0.60810(10) 0.0585(4) Uani 1 1 d .
H00L H 0.8322 0.2861 0.5792 0.070 Uiso 1 1 calc R
C00M C 0.70281(18) 0.87882(14) 0.86202(10) 0.0577(4) Uani 1 1 d .
H00M H 0.7141 0.9464 0.8551 0.069 Uiso 1 1 calc R
C00N C 0.66724(16) 0.67958(15) 0.88213(9) 0.0551(4) Uani 1 1 d .
H00N H 0.6554 0.6122 0.8896 0.066 Uiso 1 1 calc R
C00O C 0.69718(18) 0.31777(13) 0.64041(11) 0.0614(5) Uani 1 1 d .
H00O H 0.6569 0.2572 0.6330 0.074 Uiso 1 1 calc R
C00P C 0.63041(18) 0.74700(16) 0.93147(10) 0.0622(5) Uani 1 1 d .
H00P H 0.5950 0.7250 0.9722 0.075 Uiso 1 1 calc R
C00Q C 0.9478(2) 0.84984(13) 0.53246(11) 0.0616(5) Uani 1 1 d .
H00Q H 0.9068 0.8532 0.4843 0.074 Uiso 1 1 calc R
C00R C 0.53780(17) 0.62029(15) 0.61848(10) 0.0573(4) Uani 1 1 d .
H00R H 0.6045 0.6044 0.5943 0.069 Uiso 1 1 calc R
C00S C 0.64596(18) 0.84701(16) 0.92058(10) 0.0629(5) Uani 1 1 d .
H00S H 0.6181 0.8929 0.9527 0.075 Uiso 1 1 calc R
C00T C 1.12484(19) 0.88424(14) 0.61987(13) 0.0657(5) Uani 1 1 d .
H00T H 1.2032 0.9108 0.6308 0.079 Uiso 1 1 calc R
C00U C 0.7854(2) 0.99231(13) 0.66547(12) 0.0653(5) Uani 1 1 d .
H00U H 0.8642 1.0130 0.6840 0.078 Uiso 1 1 calc R
C00V C 0.43267(19) 0.65703(17) 0.57816(11) 0.0670(5) Uani 1 1 d .
H00V H 0.4288 0.6654 0.5271 0.080 Uiso 1 1 calc R
C00W C 0.33327(18) 0.68154(16) 0.61292(12) 0.0682(5) Uani 1 1 d .
H00W H 0.2624 0.7068 0.5857 0.082 Uiso 1 1 calc R
C00X C 0.33998(18) 0.66823(16) 0.68838(12) 0.0674(5) Uani 1 1 d .
H00X H 0.2732 0.6845 0.7123 0.081 Uiso 1 1 calc R
C00Y C 0.5511(2) 0.93384(16) 0.61134(11) 0.0719(6) Uani 1 1 d .
H00Y H 0.4717 0.9141 0.5933 0.086 Uiso 1 1 calc R
C00Z C 0.5999(3) 1.01787(17) 0.58317(12) 0.0819(7) Uani 1 1 d .
H00Z H 0.5537 1.0548 0.5462 0.098 Uiso 1 1 calc R
C010 C 1.0097(2) 0.38080(16) 0.54048(11) 0.0698(5) Uani 1 1 d .
H01A H 0.9470 0.3696 0.4993 0.105 Uiso 1 1 calc GR
H01B H 1.0303 0.3192 0.5656 0.105 Uiso 1 1 calc GR
H01C H 1.0812 0.4076 0.5227 0.105 Uiso 1 1 calc GR
C011 C 1.0638(2) 0.88988(14) 0.54854(13) 0.0693(6) Uani 1 1 d .
H011 H 1.1006 0.9205 0.5114 0.083 Uiso 1 1 calc R
C012 C 0.7169(3) 1.04646(15) 0.61002(13) 0.0776(7) Uani 1 1 d .
H012 H 0.7504 1.1026 0.5909 0.093 Uiso 1 1 calc R

loop_
_atom_site_aniso_label
_atom_site_aniso_U_11
_atom_site_aniso_U_22
_atom_site_aniso_U_33
_atom_site_aniso_U_23
_atom_site_aniso_U_13
_atom_site_aniso_U_12
O001 0.0673(8) 0.0548(7) 0.0640(7) -0.0103(6) 0.0239(6) 0.0040(6)
N002 0.0439(7) 0.0395(6) 0.0407(6) -0.0019(5) 0.0082(5) 0.0001(5)
C003 0.0443(8) 0.0374(7) 0.0488(8) -0.0041(6) 0.0087(6) 0.0019(6)
C004 0.0450(8) 0.0400(7) 0.0439(8) 0.0006(6) 0.0058(6) -0.0012(6)
C005 0.0437(8) 0.0538(9) 0.0364(7) -0.0012(6) 0.0015(6) 0.0027(6)
C006 0.0470(8) 0.0411(7) 0.0452(8) 0.0043(6) 0.0017(6) 0.0038(6)
C007 0.0462(8) 0.0445(8) 0.0389(7) 0.0045(6) 0.0076(6) 0.0009(6)
C008 0.0431(8) 0.0447(8) 0.0420(7) -0.0025(6) 0.0022(6) 0.0001(6)
C009 0.0478(8) 0.0407(7) 0.0437(7) 0.0020(6) 0.0040(6) 0.0045(6)
C00A 0.0429(8) 0.0444(8) 0.0388(7) 0.0030(6) 0.0031(6) 0.0037(6)
C00B 0.0467(8) 0.0548(9) 0.0381(7) -0.0045(6) 0.0022(6) 0.0030(7)
C00C 0.0527(9) 0.0431(8) 0.0462(8) -0.0085(6) 0.0068(7) -0.0036(6)
C00D 0.0649(10) 0.0408(8) 0.0469(8) -0.0035(6) 0.0161(7) 0.0073(7)
C00E 0.0484(8) 0.0427(8) 0.0544(9) -0.0022(7) 0.0137(7) 0.0025(6)
C00F 0.0532(9) 0.0482(8) 0.0503(8) -0.0030(7) 0.0076(7) 0.0017(7)
C00G 0.0470(9) 0.0486(9) 0.0645(10) -0.0072(8) 0.0081(7) -0.0014(7)
C00H 0.0693(11) 0.0506(9) 0.0463(8) 0.0020(7) 0.0062(8) 0.0060(8)
C00I 0.0547(9) 0.0463(8) 0.0473(8) -0.0009(7) 0.0062(7) 0.0073(7)
C00J 0.0536(9) 0.0633(10) 0.0480(9) -0.0013(7) 0.0094(7) 0.0073(8)
C00K 0.0530(9) 0.0481(9) 0.0626(10) 0.0019(7) 0.0058(8) -0.0014(7)
C00L 0.0719(12) 0.0445(9) 0.0581(10) -0.0094(7) 0.0052(8) 0.0053(8)
C00M 0.0650(11) 0.0591(10) 0.0495(9) -0.0094(8) 0.0092(8) 0.0046(8)
C00N 0.0591(10) 0.0654(10) 0.0409(8) 0.0019(7) 0.0073(7) -0.0010(8)
C00O 0.0653(11) 0.0448(9) 0.0729(11) -0.0077(8) 0.0049(9) -0.0069(7)
C00P 0.0628(11) 0.0842(13) 0.0412(8) -0.0009(8) 0.0123(7) 0.0031(9)
C00Q 0.0834(13) 0.0526(9) 0.0518(9) 0.0026(8) 0.0206(9) 0.0112(9)
C00R 0.0522(9) 0.0748(12) 0.0454(8) 0.0039(8) 0.0080(7) 0.0065(8)
C00S 0.0640(11) 0.0779(13) 0.0478(9) -0.0139(9) 0.0116(8) 0.0078(9)
C00T 0.0571(11) 0.0534(10) 0.0911(15) -0.0046(9) 0.0266(10) -0.0067(8)
C00U 0.0815(13) 0.0432(9) 0.0773(12) -0.0008(8) 0.0330(10) 0.0053(8)
C00V 0.0658(12) 0.0836(13) 0.0486(9) 0.0083(9) -0.0030(8) 0.0104(10)
C00W 0.0573(11) 0.0718(12) 0.0711(12) 0.0002(10) -0.0077(9) 0.0167(9)
C00X 0.0518(10) 0.0810(13) 0.0698(12) -0.0081(10) 0.0096(9) 0.0172(9)
C00Y 0.0869(14) 0.0714(13) 0.0554(10) 0.0021(9) 0.0020(10) 0.0211(11)
C00Z 0.128(2) 0.0650(12) 0.0555(11) 0.0161(9) 0.0215(13) 0.0370(14)
C010 0.0759(13) 0.0739(13) 0.0622(11) -0.0148(10) 0.0189(10) 0.0133(10)
C011 0.0876(14) 0.0487(9) 0.0799(14) 0.0076(9) 0.0415(12) 0.0025(9)
C012 0.120(2) 0.0448(10) 0.0769(13) 0.0108(9) 0.0461(14) 0.0169(11)

loop_
_atom_type_symbol
_atom_type_description
_atom_type_scat_dispersion_real
_atom_type_scat_dispersion_imag
_atom_type_scat_source
C C 0.0181 0.0091 'International Tables Vol C Tables 4.2.6.8 and 6.1.1.4'
H H 0.0000 0.0000 'International Tables Vol C Tables 4.2.6.8 and 6.1.1.4'
N N 0.0311 0.0180 'International Tables Vol C Tables 4.2.6.8 and 6.1.1.4'
O O 0.0492 0.0322 'International Tables Vol C Tables 4.2.6.8 and 6.1.1.4'

loop_
_geom_angle_atom_site_label_1
_geom_angle_atom_site_label_2
_geom_angle_atom_site_label_3
_geom_angle
C00I O001 C010 117.42(15)
C008 N002 C00A 112.24(11)
C008 N002 C00E 109.92(12)
C00E N002 C00A 107.85(11)
C00F C003 C008 122.07(14)
C00G C003 C008 118.67(14)
C00G C003 C00F 118.97(15)
C00J C004 C007 120.42(14)
C00J C004 C00R 118.08(15)
C00R C004 C007 121.38(14)
C00B C005 C00A 122.21(14)
C00B C005 C00N 118.36(15)
C00N C005 C00A 119.34(15)
C009 C006 C007 119.80(14)
C009 C006 C00K 120.41(15)
C00K C006 C007 119.77(14)
C004 C007 H007 107.2
C004 C007 C00A 115.32(12)
C006 C007 C004 110.57(12)
C006 C007 H007 107.2
C006 C007 C00A 108.94(12)
C00A C007 H007 107.2
N002 C008 C003 113.17(12)
N002 C008 H008 107.7
N002 C008 C00C 111.22(12)
C003 C008 H008 107.7
C003 C008 C00C 109.26(12)
C00C C008 H008 107.7
C006 C009 C00E 122.07(14)
C006 C009 C00I 118.80(15)
C00I C009 C00E 119.12(14)
N002 C00A C005 114.41(12)
N002 C00A C007 107.74(12)
N002 C00A H00A 107.0
C005 C00A C007 113.23(12)
C005 C00A H00A 107.0
C007 C00A H00A 107.0
C005 C00B C00C 120.96(14)
C005 C00B C00M 119.66(16)
C00M C00B C00C 119.33(15)
C008 C00C H00C 106.0
C00B C00C C008 110.73(13)
C00B C00C H00C 106.0
C00B C00C C00D 112.46(14)
C00D C00C C008 114.82(13)
C00D C00C H00C 106.0
C00H C00D C00C 121.96(15)
C00H C00D C00U 118.66(17)
C00U C00D C00C 119.38(17)
N002 C00E C009 113.20(13)
N002 C00E H00B 108.9
N002 C00E H00D 108.9
C009 C00E H00B 108.9
C009 C00E H00D 108.9
H00B C00E H00D 107.8
C003 C00F H00F 119.8
C00Q C00F C003 120.37(17)
C00Q C00F H00F 119.8
C003 C00G H00G 119.8
C00T C00G C003 120.47(18)
C00T C00G H00G 119.8
C00D C00H H00H 119.7
C00D C00H C00Y 120.62(19)
C00Y C00H H00H 119.7
O001 C00I C009 115.00(15)
O001 C00I C00L 124.21(15)
C00L C00I C009 120.79(16)
C004 C00J H00J 119.5
C004 C00J C00X 120.94(17)
C00X C00J H00J 119.5
C006 C00K H00K 120.1
C00O C00K C006 119.82(17)
C00O C00K H00K 120.1
C00I C00L H00L 120.4
C00I C00L C00O 119.27(16)
C00O C00L H00L 120.4
C00B C00M H00M 119.6
C00S C00M C00B 120.88(18)
C00S C00M H00M 119.6
C005 C00N H00N 119.4
C00P C00N C005 121.29(18)
C00P C00N H00N 119.4
C00K C00O C00L 120.91(16)
C00K C00O H00O 119.5
C00L C00O H00O 119.5
C00N C00P H00P 120.0
C00N C00P C00S 119.96(17)
C00S C00P H00P 120.0
C00F C00Q H00Q 119.9
C00F C00Q C011 120.28(19)
C011 C00Q H00Q 119.9
C004 C00R H00R 119.5
C00V C00R C004 121.01(17)
C00V C00R H00R 119.5
C00M C00S C00P 119.69(17)
C00M C00S H00S 120.2
C00P C00S H00S 120.2
C00G C00T H00T 119.9
C011 C00T C00G 120.12(18)
C011 C00T H00T 119.9
C00D C00U H00U 119.7
C012 C00U C00D 120.6(2)
C012 C00U H00U 119.7
C00R C00V H00V 119.8
C00R C00V C00W 120.39(18)
C00W C00V H00V 119.8
C00V C00W H00W 120.4
C00X C00W C00V 119.21(18)
C00X C00W H00W 120.4
C00J C00X H00X 119.8
C00W C00X C00J 120.38(18)
C00W C00X H00X 119.8
C00H C00Y H00Y 119.9
C00Z C00Y C00H 120.2(2)
C00Z C00Y H00Y 119.9
C00Y C00Z H00Z 120.2
C012 C00Z C00Y 119.5(2)
C012 C00Z H00Z 120.2
O001 C010 H01A 109.5
O001 C010 H01B 109.5
O001 C010 H01C 109.5
H01A C010 H01B 109.5
H01A C010 H01C 109.5
H01B C010 H01C 109.5
C00Q C011 H011 120.1
C00T C011 C00Q 119.78(18)
C00T C011 H011 120.1
C00U C012 H012 119.8
C00Z C012 C00U 120.4(2)
C00Z C012 H012 119.8

loop_
_geom_bond_atom_site_label_1
_geom_bond_atom_site_label_2
_geom_bond_distance
O001 C00I 1.367(2)
O001 C010 1.429(2)
N002 C008 1.4680(19)
N002 C00A 1.4730(18)
N002 C00E 1.4702(19)
C003 C008 1.517(2)
C003 C00F 1.391(2)
C003 C00G 1.386(2)
C004 C007 1.524(2)
C004 C00J 1.379(2)
C004 C00R 1.388(2)
C005 C00A 1.515(2)
C005 C00B 1.385(2)
C005 C00N 1.401(2)
C006 C007 1.509(2)
C006 C009 1.382(2)
C006 C00K 1.396(2)
C007 H007 0.9800
C007 C00A 1.547(2)
C008 H008 0.9800
C008 C00C 1.556(2)
C009 C00E 1.507(2)
C009 C00I 1.403(2)
C00A H00A 0.9800
C00B C00C 1.509(2)
C00B C00M 1.399(2)
C00C H00C 0.9800
C00C C00D 1.516(2)
C00D C00H 1.377(3)
C00D C00U 1.391(2)
C00E H00B 0.9700
C00E H00D 0.9700
C00F H00F 0.9300
C00F C00Q 1.379(2)
C00G H00G 0.9300
C00G C00T 1.383(3)
C00H H00H 0.9300
C00H C00Y 1.385(3)
C00I C00L 1.383(2)
C00J H00J 0.9300
C00J C00X 1.382(3)
C00K H00K 0.9300
C00K C00O 1.371(3)
C00L H00L 0.9300
C00L C00O 1.384(3)
C00M H00M 0.9300
C00M C00S 1.375(3)
C00N H00N 0.9300
C00N C00P 1.376(3)
C00O H00O 0.9300
C00P H00P 0.9300
C00P C00S 1.376(3)
C00Q H00Q 0.9300
C00Q C011 1.380(3)
C00R H00R 0.9300
C00R C00V 1.376(3)
C00S H00S 0.9300
C00T H00T 0.9300
C00T C011 1.380(3)
C00U H00U 0.9300
C00U C012 1.383(3)
C00V H00V 0.9300
C00V C00W 1.376(3)
C00W H00W 0.9300
C00W C00X 1.376(3)
C00X H00X 0.9300
C00Y H00Y 0.9300
C00Y C00Z 1.381(3)
C00Z H00Z 0.9300
C00Z C012 1.369(4)
C010 H01A 0.9600
C010 H01B 0.9600
C010 H01C 0.9600
C011 H011 0.9300
C012 H012 0.9300
